data_1544155
loop_
_publ_author_name
'Liu, Yun-Lin'
'Kehr, Gerald'
'Daniliuc, Constantin G.'
'Erker, Gerhard'

_publ_section_title
;
 Geminal bis-borane formation by borane Lewis acid induced cyclopropyl
 rearrangement and its frustrated Lewis pair reaction with carbon dioxide.
;
_journal_issue 2
_journal_name_full 'Chemical science'
_journal_page_first 1097
_journal_page_last 1104
_journal_paper_doi 10.1039/c6sc03468c
_journal_volume 8
_journal_year 2017
_chemical_formula_sum 'C44 H39 B2 Cl4 F20 O2 P'
_chemical_formula_weight 1174.14
_space_group_crystal_system monoclinic
_space_group_IT_number 14
_space_group_name_Hall '-P 2yn'
_space_group_name_H-M_alt 'P 1 21/n 1'
_symmetry_space_group_name_Hall '-P 2yn'
_symmetry_space_group_name_H-M 'P 1 21/n 1'
_atom_sites_solution_hydrogens geom
_audit_update_record
;
2016-08-01 deposited with the CCDC.
2016-09-16 downloaded from the CCDC.
;
_cell_angle_alpha 90
_cell_angle_beta 97.3930(10)
_cell_angle_gamma 90
_cell_formula_units_Z 4
_cell_length_a 12.8388(5)
_cell_length_b 20.0253(6)
_cell_length_c 18.7529(6)
_cell_measurement_reflns_used 9879
_cell_measurement_temperature 100.(2)
_cell_measurement_theta_max 27.4973
_cell_measurement_theta_min 2.3101
_cell_volume 4781.3(3)
_computing_cell_refinement 'SAINT V8.34A (Bruker AXS Inc., 2013)'
_computing_data_collection
;
APEX2 v.2014.1-1 (Bruker AXS Inc., 2014)

;
_computing_data_reduction 'SAINT V8.34A (Bruker AXS Inc., 2013)'
_computing_molecular_graphics 'XP (Sheldrick, 2014)'
_computing_publication_material 'SHELXL-2014 (Sheldrick, 2014)'
_computing_structure_refinement 'SHELXL-2014/7 (Sheldrick, 2014)'
_computing_structure_solution 'SHELXL-2014 (Sheldrick, 2014)'
_diffrn_ambient_temperature 100.(2)
_diffrn_detector_area_resol_mean 10.4167
_diffrn_measured_fraction_theta_full 0.997
_diffrn_measured_fraction_theta_max 0.997
_diffrn_measurement_device_type 'Bruker D8 Venture PHOTON 100 CMOS'
_diffrn_measurement_method 'omega and phi scans'
_diffrn_radiation_monochromator 'MX mirror'
_diffrn_radiation_type 'Mo K\a'
_diffrn_radiation_wavelength 0.71073
_diffrn_reflns_av_R_equivalents 0.0580
_diffrn_reflns_av_unetI/netI 0.0263
_diffrn_reflns_limit_h_max 16
_diffrn_reflns_limit_h_min -16
_diffrn_reflns_limit_k_max 25
_diffrn_reflns_limit_k_min -26
_diffrn_reflns_limit_l_max 24
_diffrn_reflns_limit_l_min -24
_diffrn_reflns_number 107562
_diffrn_reflns_theta_full 27.52
_diffrn_reflns_theta_max 27.52
_diffrn_reflns_theta_min 2.29
_diffrn_source 'Mo ImS'
_diffrn_source_type 'micro focus tube'
_exptl_absorpt_coefficient_mu 0.398
_exptl_absorpt_correction_T_max 0.95
_exptl_absorpt_correction_T_min 0.91
_exptl_absorpt_correction_type multi-scan
_exptl_absorpt_process_details
;
Bruker AXS (2014). SADABS, Version 2014/2, Bruker AXS Inc., Madison, Wisconsin,
USA.
;
_exptl_crystal_colour colourless
_exptl_crystal_density_diffrn 1.631
_exptl_crystal_density_method 'not measured'
_exptl_crystal_description prism
_exptl_crystal_F_000 2368
_exptl_crystal_size_max 0.217
_exptl_crystal_size_mid 0.205
_exptl_crystal_size_min 0.139
_refine_diff_density_max 0.630
_refine_diff_density_min -1.262
_refine_ls_extinction_method none
_refine_ls_goodness_of_fit_ref 1.053
_refine_ls_hydrogen_treatment constr
_refine_ls_matrix_type full
_refine_ls_number_parameters 696
_refine_ls_number_reflns 10980
_refine_ls_number_restraints 61
_refine_ls_restrained_S_all 1.058
_refine_ls_R_factor_all 0.0572
_refine_ls_R_factor_gt 0.0422
_refine_ls_shift/su_max 0.001
_refine_ls_shift/su_mean 0.000
_refine_ls_structure_factor_coef Fsqd
_refine_ls_weighting_details 'w=1/[\s^2^(Fo^2^)+(0.0434P)^2^+6.0291P] where P=(Fo^2^+2Fc^2^)/3'
_refine_ls_weighting_scheme calc
_refine_ls_wR_factor_gt 0.0985
_refine_ls_wR_factor_ref 0.1067
_reflns_number_gt 8994
_reflns_number_total 10980
_reflns_threshold_expression 'I > 2\s(I)'
_cod_data_source_file c6sc03468c2.cif
_cod_data_source_block erk8234
_cod_depositor_comments
;Adding full bibliography for 1544149--1544156.cif.

 Adding full bibliography for 1544149--1544156.cif.
;
_cod_database_code 1544155

loop_
_space_group_symop_operation_xyz
'x, y, z'
'-x+1/2, y+1/2, -z+1/2'
'-x, -y, -z'
'x-1/2, -y-1/2, z-1/2'

loop_
_atom_site_type_symbol
_atom_site_label
_atom_site_fract_x
_atom_site_fract_y
_atom_site_fract_z
_atom_site_U_iso_or_equiv
_atom_site_adp_type
_atom_site_calc_flag
_atom_site_refinement_flags_adp
_atom_site_refinement_flags_occupancy
_atom_site_refinement_flags_posn
_atom_site_occupancy
_atom_site_disorder_assembly
_atom_site_disorder_group
P P1 0.42721(4) 0.41183(2) 0.79830(2) 0.00863(10) Uani d . . . 1.0 . .
B B1 0.40048(16) 0.62194(10) 0.74408(11) 0.0102(4) Uani d . . . 1.0 . .
B B2 0.22242(16) 0.55967(10) 0.69666(11) 0.0105(4) Uani d . . . 1.0 . .
O O2 0.29119(10) 0.49351(6) 0.72363(7) 0.0094(2) Uani d . . . 1.0 . .
O O1 0.43946(10) 0.54624(6) 0.77144(7) 0.0102(3) Uani d . . . 1.0 . .
C C1 0.27415(14) 0.62118(9) 0.74330(10) 0.0106(3) Uani d . . . 1.0 . .
H H1 0.2469 0.6628 0.7179 0.013 Uiso calc U . R 1.0 . .
C C2 0.26114(15) 0.63079(9) 0.82455(10) 0.0126(4) Uani d . . . 1.0 . .
H H2A 0.2119 0.668 0.8296 0.015 Uiso calc U . R 1.0 . .
H H2B 0.2314 0.5897 0.8432 0.015 Uiso calc U . R 1.0 . .
C C3 0.36934(15) 0.64627(9) 0.86887(10) 0.0129(4) Uani d . . . 1.0 . .
H H3 0.3998 0.6036 0.89 0.015 Uiso calc U . R 1.0 . .
C C4 0.43764(15) 0.67087(9) 0.81217(10) 0.0116(4) Uani d . . . 1.0 . .
H H4 0.4083 0.7157 0.797 0.014 Uiso calc U . R 1.0 . .
C C5 0.36147(17) 0.69561(10) 0.92972(11) 0.0195(4) Uani d . . . 1.0 . .
H H5A 0.4315 0.7032 0.956 0.029 Uiso calc U . R 1.0 . .
H H5B 0.3151 0.6774 0.9625 0.029 Uiso calc U . R 1.0 . .
H H5C 0.3327 0.738 0.9097 0.029 Uiso calc U . R 1.0 . .
C C6 0.38129(14) 0.49612(9) 0.75900(9) 0.0090(3) Uani d . . . 1.0 . .
C C51 0.43606(15) 0.35420(9) 0.71948(10) 0.0122(4) Uani d . . . 1.0 . .
C C52 0.53146(16) 0.37482(10) 0.68249(11) 0.0154(4) Uani d . . . 1.0 . .
H H52A 0.5325 0.3486 0.6385 0.023 Uiso calc U . R 1.0 . .
H H52B 0.5962 0.3666 0.7151 0.023 Uiso calc U . R 1.0 . .
H H52C 0.5265 0.4224 0.6704 0.023 Uiso calc U . R 1.0 . .
C C53 0.33863(15) 0.35794(9) 0.66237(10) 0.0142(4) Uani d . . . 1.0 . .
H H53A 0.3476 0.3274 0.6227 0.021 Uiso calc U . R 1.0 . .
H H53B 0.3302 0.4037 0.6439 0.021 Uiso calc U . R 1.0 . .
H H53C 0.2761 0.3451 0.6841 0.021 Uiso calc U . R 1.0 . .
C C54 0.44728(17) 0.28091(9) 0.74529(11) 0.0181(4) Uani d . . . 1.0 . .
H H54A 0.3826 0.2669 0.7636 0.027 Uiso calc U . R 1.0 . .
H H54B 0.5065 0.2772 0.7837 0.027 Uiso calc U . R 1.0 . .
H H54C 0.4598 0.2522 0.705 0.027 Uiso calc U . R 1.0 . .
C C55 0.31917(15) 0.38737(9) 0.85309(10) 0.0125(4) Uani d . . . 1.0 . .
C C56 0.21993(16) 0.36416(10) 0.80397(11) 0.0172(4) Uani d . . . 1.0 . .
H H56A 0.1624 0.3576 0.8329 0.026 Uiso calc U . R 1.0 . .
H H56B 0.2346 0.322 0.7807 0.026 Uiso calc U . R 1.0 . .
H H56C 0.1998 0.3981 0.7672 0.026 Uiso calc U . R 1.0 . .
C C57 0.35523(16) 0.32988(9) 0.90536(10) 0.0153(4) Uani d . . . 1.0 . .
H H57A 0.415 0.3448 0.9395 0.023 Uiso calc U . R 1.0 . .
H H57B 0.3763 0.2915 0.8781 0.023 Uiso calc U . R 1.0 . .
H H57C 0.2973 0.3169 0.9317 0.023 Uiso calc U . R 1.0 . .
C C58 0.28626(17) 0.44830(10) 0.89518(11) 0.0166(4) Uani d . . . 1.0 . .
H H58A 0.2583 0.4831 0.8613 0.025 Uiso calc U . R 1.0 . .
H H58B 0.3475 0.4656 0.9263 0.025 Uiso calc U . R 1.0 . .
H H58C 0.2321 0.4349 0.9247 0.025 Uiso calc U . R 1.0 . .
C C59 0.55803(15) 0.42354(9) 0.85584(10) 0.0125(4) Uani d . . . 1.0 . .
C C60 0.63386(15) 0.46881(10) 0.82000(11) 0.0161(4) Uani d . . . 1.0 . .
H H60A 0.6071 0.5147 0.8176 0.024 Uiso calc U . R 1.0 . .
H H60B 0.639 0.4526 0.7713 0.024 Uiso calc U . R 1.0 . .
H H60C 0.7035 0.4678 0.8484 0.024 Uiso calc U . R 1.0 . .
C C61 0.54200(16) 0.45632(10) 0.92778(10) 0.0156(4) Uani d . . . 1.0 . .
H H61A 0.503 0.4258 0.9555 0.023 Uiso calc U . R 1.0 . .
H H61B 0.5022 0.4979 0.9186 0.023 Uiso calc U . R 1.0 . .
H H61C 0.6105 0.4662 0.9552 0.023 Uiso calc U . R 1.0 . .
C C62 0.61223(16) 0.35543(10) 0.87192(11) 0.0169(4) Uani d . . . 1.0 . .
H H62A 0.6749 0.3615 0.9071 0.025 Uiso calc U . R 1.0 . .
H H62B 0.6326 0.3368 0.8274 0.025 Uiso calc U . R 1.0 . .
H H62C 0.5636 0.3248 0.8915 0.025 Uiso calc U . R 1.0 . .
C C11 0.45427(15) 0.63815(9) 0.67196(10) 0.0115(4) Uani d . . . 1.0 . .
C C12 0.41768(15) 0.69215(9) 0.62895(10) 0.0137(4) Uani d . . . 1.0 . .
F F12 0.33705(10) 0.72968(6) 0.64643(7) 0.0203(3) Uani d . . . 1.0 . .
C C13 0.45859(18) 0.71194(10) 0.56786(11) 0.0186(4) Uani d . . . 1.0 . .
F F13 0.41643(12) 0.76422(6) 0.52866(7) 0.0295(3) Uani d . . . 1.0 . .
C C14 0.54182(18) 0.67755(11) 0.54670(11) 0.0224(5) Uani d . . . 1.0 . .
F F14 0.58336(12) 0.69672(7) 0.48764(7) 0.0349(3) Uani d . . . 1.0 . .
C C15 0.58103(17) 0.62336(11) 0.58592(12) 0.0205(4) Uani d . . . 1.0 . .
F F15 0.65998(11) 0.58786(7) 0.56455(8) 0.0316(3) Uani d . . . 1.0 . .
C C16 0.53837(16) 0.60562(9) 0.64770(11) 0.0152(4) Uani d . . . 1.0 . .
F F16 0.58361(10) 0.55247(6) 0.68351(7) 0.0226(3) Uani d . . . 1.0 . .
C C21 0.55366(15) 0.68262(9) 0.83204(10) 0.0128(4) Uani d . . . 1.0 . .
C C22 0.60429(17) 0.72924(10) 0.79264(11) 0.0184(4) Uani d . . . 1.0 . .
F F22 0.54644(11) 0.76755(6) 0.74310(7) 0.0256(3) Uani d . . . 1.0 . .
C C23 0.71092(19) 0.73947(11) 0.80166(11) 0.0236(5) Uani d . . . 1.0 . .
F F23 0.75367(12) 0.78424(8) 0.76061(7) 0.0383(4) Uani d . . . 1.0 . .
C C24 0.77475(17) 0.70364(11) 0.85270(12) 0.0224(5) Uani d . . . 1.0 . .
F F24 0.87925(10) 0.71263(8) 0.86223(8) 0.0336(3) Uani d . . . 1.0 . .
C C25 0.72884(16) 0.65843(10) 0.89441(11) 0.0179(4) Uani d . . . 1.0 . .
F F25 0.78872(10) 0.62312(7) 0.94526(7) 0.0247(3) Uani d . . . 1.0 . .
C C26 0.62137(16) 0.64911(9) 0.88372(10) 0.0139(4) Uani d . . . 1.0 . .
F F26 0.58315(9) 0.60447(6) 0.92807(6) 0.0174(2) Uani d . . . 1.0 . .
C C31 0.23398(14) 0.57385(9) 0.61147(10) 0.0107(3) Uani d . . . 1.0 . .
C C32 0.30725(14) 0.54828(9) 0.57026(10) 0.0114(4) Uani d . . . 1.0 . .
F F32 0.37649(9) 0.50079(5) 0.59761(6) 0.0153(2) Uani d . . . 1.0 . .
C C33 0.32051(15) 0.57078(9) 0.50221(10) 0.0135(4) Uani d . . . 1.0 . .
F F33 0.39705(10) 0.54632(6) 0.46722(6) 0.0195(3) Uani d . . . 1.0 . .
C C34 0.25737(16) 0.62170(10) 0.47167(10) 0.0151(4) Uani d . . . 1.0 . .
F F34 0.27218(10) 0.64611(6) 0.40694(6) 0.0212(3) Uani d . . . 1.0 . .
C C35 0.18219(15) 0.64843(9) 0.50920(10) 0.0144(4) Uani d . . . 1.0 . .
F F35 0.12078(10) 0.69902(6) 0.48080(7) 0.0211(3) Uani d . . . 1.0 . .
C C36 0.17213(15) 0.62420(9) 0.57701(10) 0.0124(4) Uani d . . . 1.0 . .
F F36 0.09911(9) 0.65492(6) 0.61191(6) 0.0164(2) Uani d . . . 1.0 . .
C C41 0.10345(15) 0.53272(9) 0.70303(10) 0.0116(4) Uani d . . . 1.0 . .
C C42 0.06959(15) 0.47194(9) 0.67202(10) 0.0123(4) Uani d . . . 1.0 . .
F F42 0.13516(9) 0.43572(6) 0.63624(6) 0.0163(2) Uani d . . . 1.0 . .
C C43 -0.02831(16) 0.44448(10) 0.67468(11) 0.0182(4) Uani d . . . 1.0 . .
F F43 -0.05390(10) 0.38503(6) 0.64403(7) 0.0250(3) Uani d . . . 1.0 . .
C C44 -0.10094(17) 0.47951(12) 0.70799(13) 0.0252(5) Uani d . . . 1.0 . .
F F44 -0.19739(11) 0.45445(8) 0.70997(10) 0.0437(4) Uani d . . . 1.0 . .
C C45 -0.07357(17) 0.54078(12) 0.73776(13) 0.0251(5) Uani d . . . 1.0 . .
F F45 -0.14431(11) 0.57595(8) 0.76949(10) 0.0432(4) Uani d . . . 1.0 . .
C C46 0.02639(16) 0.56606(10) 0.73485(11) 0.0175(4) Uani d . . . 1.0 . .
F F46 0.04500(9) 0.62723(6) 0.76351(7) 0.0244(3) Uani d . . . 1.0 . .
C C71 0.8680(2) 0.63929(13) 0.51966(16) 0.0358(6) Uani d . . . 1.0 . .
H H71A 0.8012 0.639 0.4867 0.043 Uiso calc U . R 1.0 . .
H H71B 0.9212 0.6626 0.495 0.043 Uiso calc U . R 1.0 . .
Cl Cl1 0.84974(6) 0.68342(4) 0.59808(5) 0.0545(2) Uani d . . . 1.0 . .
Cl Cl2 0.90872(5) 0.55685(3) 0.53780(3) 0.03100(14) Uani d . . . 1.0 . .
C C72 0.5480(6) 0.8948(4) 0.5200(3) 0.0440(15) Uani d U P D 0.759(10) A 1
H H72A 0.5515 0.8531 0.4919 0.053 Uiso calc U P R 0.759(10) A 1
H H72B 0.4762 0.9131 0.509 0.053 Uiso calc U P R 0.759(10) A 1
Cl Cl3 0.63773(9) 0.95220(6) 0.49346(7) 0.0399(6) Uani d U P D 0.759(10) A 1
Cl Cl4 0.5723(2) 0.87569(17) 0.61291(10) 0.0633(8) Uani d U P D 0.759(10) A 1
C C72A 0.563(3) 0.8840(14) 0.5245(12) 0.071(8) Uani d U P D 0.241(10) A 2
H H72C 0.6079 0.8435 0.526 0.085 Uiso calc U P R 0.241(10) A 2
H H72D 0.4953 0.8744 0.4952 0.085 Uiso calc U P R 0.241(10) A 2
Cl Cl3A 0.6255(15) 0.9508(9) 0.4885(10) 0.213(9) Uani d U P D 0.241(10) A 2
Cl Cl4A 0.5441(8) 0.9082(9) 0.6120(4) 0.099(3) Uani d U P D 0.241(10) A 2

loop_
_atom_site_aniso_label
_atom_site_aniso_U_11
_atom_site_aniso_U_22
_atom_site_aniso_U_33
_atom_site_aniso_U_12
_atom_site_aniso_U_13
_atom_site_aniso_U_23
P1 0.0108(2) 0.0064(2) 0.0091(2) 0.00117(16) 0.00261(17) 0.00056(16)
B1 0.0133(10) 0.0063(8) 0.0111(9) -0.0002(7) 0.0021(8) 0.0002(7)
B2 0.0106(9) 0.0090(9) 0.0122(10) 0.0017(7) 0.0027(8) 0.0010(7)
O2 0.0106(6) 0.0078(6) 0.0099(6) 0.0006(5) 0.0013(5) -0.0002(5)
O1 0.0103(6) 0.0083(6) 0.0122(6) -0.0003(5) 0.0030(5) 0.0006(5)
C1 0.0132(9) 0.0077(8) 0.0113(9) 0.0021(7) 0.0027(7) 0.0008(6)
C2 0.0138(9) 0.0114(8) 0.0133(9) 0.0012(7) 0.0040(7) -0.0014(7)
C3 0.0167(9) 0.0113(8) 0.0110(9) 0.0013(7) 0.0029(7) 0.0002(7)
C4 0.0165(9) 0.0079(8) 0.0102(8) -0.0012(7) 0.0010(7) -0.0003(6)
C5 0.0229(11) 0.0212(10) 0.0144(10) 0.0015(8) 0.0023(8) -0.0050(8)
C6 0.0129(9) 0.0080(8) 0.0072(8) 0.0015(6) 0.0051(7) -0.0001(6)
C51 0.0166(9) 0.0081(8) 0.0125(9) 0.0026(7) 0.0040(7) -0.0019(7)
C52 0.0161(9) 0.0175(9) 0.0137(9) 0.0034(7) 0.0058(7) -0.0008(7)
C53 0.0172(10) 0.0121(9) 0.0132(9) 0.0001(7) 0.0017(7) -0.0038(7)
C54 0.0272(11) 0.0091(8) 0.0179(10) 0.0036(8) 0.0031(8) -0.0014(7)
C55 0.0135(9) 0.0109(8) 0.0143(9) -0.0004(7) 0.0059(7) 0.0018(7)
C56 0.0158(10) 0.0166(9) 0.0196(10) -0.0027(7) 0.0039(8) 0.0049(8)
C57 0.0216(10) 0.0117(8) 0.0133(9) -0.0009(7) 0.0045(8) 0.0037(7)
C58 0.0215(10) 0.0137(9) 0.0167(10) 0.0019(8) 0.0102(8) 0.0010(7)
C59 0.0116(9) 0.0139(9) 0.0119(9) 0.0016(7) 0.0010(7) 0.0014(7)
C60 0.0111(9) 0.0190(9) 0.0180(10) -0.0007(7) 0.0015(7) 0.0027(8)
C61 0.0195(10) 0.0144(9) 0.0126(9) -0.0016(7) 0.0013(7) -0.0015(7)
C62 0.0178(10) 0.0157(9) 0.0165(10) 0.0060(8) -0.0006(8) 0.0018(7)
C11 0.0138(9) 0.0093(8) 0.0114(9) -0.0056(7) 0.0012(7) -0.0022(7)
C12 0.0170(9) 0.0098(8) 0.0143(9) -0.0031(7) 0.0019(7) -0.0015(7)
F12 0.0261(7) 0.0115(5) 0.0241(6) 0.0048(5) 0.0061(5) 0.0051(5)
C13 0.0305(12) 0.0123(9) 0.0124(9) -0.0073(8) 0.0003(8) 0.0027(7)
F13 0.0449(8) 0.0218(6) 0.0209(7) -0.0046(6) 0.0010(6) 0.0133(5)
C14 0.0331(12) 0.0238(10) 0.0124(9) -0.0132(9) 0.0109(9) -0.0014(8)
F14 0.0505(9) 0.0397(8) 0.0184(7) -0.0132(7) 0.0191(6) 0.0031(6)
C15 0.0230(11) 0.0206(10) 0.0203(10) -0.0058(8) 0.0122(9) -0.0049(8)
F15 0.0339(8) 0.0283(7) 0.0383(8) -0.0030(6) 0.0260(6) -0.0066(6)
C16 0.0176(10) 0.0116(8) 0.0170(10) -0.0026(7) 0.0046(8) 0.0000(7)
F16 0.0206(6) 0.0197(6) 0.0299(7) 0.0067(5) 0.0126(5) 0.0072(5)
C21 0.0182(10) 0.0097(8) 0.0107(9) -0.0049(7) 0.0027(7) -0.0034(7)
C22 0.0280(11) 0.0152(9) 0.0112(9) -0.0097(8) -0.0007(8) 0.0000(7)
F22 0.0383(8) 0.0189(6) 0.0177(6) -0.0138(5) -0.0043(5) 0.0076(5)
C23 0.0310(12) 0.0257(11) 0.0150(10) -0.0199(9) 0.0065(9) -0.0009(8)
F23 0.0433(9) 0.0476(9) 0.0239(7) -0.0341(7) 0.0043(6) 0.0083(6)
C24 0.0196(11) 0.0290(11) 0.0192(10) -0.0144(9) 0.0053(8) -0.0078(9)
F24 0.0189(7) 0.0508(9) 0.0318(8) -0.0193(6) 0.0061(6) -0.0054(7)
C25 0.0184(10) 0.0194(10) 0.0156(9) -0.0027(8) 0.0017(8) -0.0036(8)
F25 0.0168(6) 0.0290(7) 0.0269(7) -0.0010(5) -0.0032(5) 0.0015(5)
C26 0.0188(10) 0.0109(8) 0.0126(9) -0.0053(7) 0.0047(7) -0.0013(7)
F26 0.0186(6) 0.0166(6) 0.0167(6) -0.0050(5) 0.0008(5) 0.0065(4)
C31 0.0108(9) 0.0090(8) 0.0117(8) -0.0031(7) -0.0010(7) -0.0007(6)
C32 0.0120(9) 0.0086(8) 0.0132(9) -0.0010(7) -0.0001(7) 0.0006(7)
F32 0.0174(6) 0.0124(5) 0.0170(6) 0.0055(4) 0.0058(5) 0.0033(4)
C33 0.0147(9) 0.0129(9) 0.0138(9) -0.0033(7) 0.0047(7) -0.0035(7)
F33 0.0243(6) 0.0193(6) 0.0170(6) 0.0008(5) 0.0111(5) -0.0013(5)
C34 0.0192(10) 0.0155(9) 0.0101(9) -0.0064(8) 0.0004(7) 0.0030(7)
F34 0.0270(7) 0.0241(6) 0.0127(6) -0.0027(5) 0.0034(5) 0.0076(5)
C35 0.0158(9) 0.0110(8) 0.0149(9) -0.0009(7) -0.0041(7) 0.0031(7)
F35 0.0234(6) 0.0185(6) 0.0199(6) 0.0053(5) -0.0028(5) 0.0080(5)
C36 0.0111(9) 0.0119(8) 0.0142(9) -0.0011(7) 0.0010(7) -0.0015(7)
F36 0.0148(6) 0.0156(5) 0.0192(6) 0.0047(4) 0.0033(5) 0.0016(4)
C41 0.0116(9) 0.0118(8) 0.0113(9) 0.0000(7) 0.0009(7) 0.0017(7)
C42 0.0121(9) 0.0136(9) 0.0114(9) 0.0015(7) 0.0021(7) -0.0005(7)
F42 0.0137(6) 0.0167(5) 0.0186(6) 0.0014(4) 0.0019(5) -0.0068(4)
C43 0.0187(10) 0.0175(9) 0.0185(10) -0.0057(8) 0.0027(8) -0.0019(8)
F43 0.0230(7) 0.0201(6) 0.0317(7) -0.0106(5) 0.0030(5) -0.0093(5)
C44 0.0153(10) 0.0326(12) 0.0294(12) -0.0102(9) 0.0097(9) -0.0065(10)
F44 0.0212(7) 0.0545(10) 0.0601(11) -0.0219(7) 0.0232(7) -0.0241(8)
C45 0.0157(10) 0.0302(12) 0.0321(12) -0.0011(9) 0.0130(9) -0.0104(10)
F45 0.0191(7) 0.0529(10) 0.0622(11) -0.0046(6) 0.0223(7) -0.0316(8)
C46 0.0167(10) 0.0151(9) 0.0212(10) -0.0007(7) 0.0047(8) -0.0057(8)
F46 0.0164(6) 0.0187(6) 0.0387(8) 0.0012(5) 0.0064(5) -0.0140(5)
C71 0.0253(13) 0.0269(12) 0.0545(17) 0.0020(10) 0.0018(12) 0.0140(11)
Cl1 0.0328(4) 0.0305(3) 0.0978(7) -0.0012(3) -0.0012(4) -0.0285(4)
Cl2 0.0379(3) 0.0232(3) 0.0293(3) 0.0032(2) -0.0057(2) -0.0007(2)
C72 0.042(3) 0.046(3) 0.042(2) -0.022(2) -0.0018(19) 0.0156(19)
Cl3 0.0304(7) 0.0415(8) 0.0495(8) -0.0134(4) 0.0110(4) 0.0179(4)
Cl4 0.0590(12) 0.0864(15) 0.0423(7) -0.0378(9) -0.0021(7) 0.0184(8)
C72A 0.073(10) 0.069(10) 0.071(10) -0.010(6) 0.008(6) 0.010(6)
Cl3A 0.183(11) 0.228(13) 0.239(13) -0.024(8) 0.068(9) 0.024(9)
Cl4A 0.087(4) 0.147(8) 0.068(3) -0.007(5) 0.023(3) 0.029(5)

loop_
_atom_type_symbol
_atom_type_description
_atom_type_scat_dispersion_real
_atom_type_scat_dispersion_imag
_atom_type_scat_source
C C 0.0033 0.0016 'International Tables Vol C Tables 4.2.6.8 and 6.1.1.4'
H H 0.0000 0.0000 'International Tables Vol C Tables 4.2.6.8 and 6.1.1.4'
B B 0.0013 0.0007 'International Tables Vol C Tables 4.2.6.8 and 6.1.1.4'
O O 0.0106 0.0060 'International Tables Vol C Tables 4.2.6.8 and 6.1.1.4'
F F 0.0171 0.0103 'International Tables Vol C Tables 4.2.6.8 and 6.1.1.4'
P P 0.1023 0.0942 'International Tables Vol C Tables 4.2.6.8 and 6.1.1.4'
Cl Cl 0.1484 0.1585 'International Tables Vol C Tables 4.2.6.8 and 6.1.1.4'

loop_
_geom_angle_atom_site_label_1
_geom_angle_atom_site_label_2
_geom_angle_atom_site_label_3
_geom_angle
C51 P1 C59 112.57(9)
C51 P1 C55 112.85(9)
C59 P1 C55 112.42(9)
C51 P1 C6 106.57(8)
C59 P1 C6 108.60(8)
C55 P1 C6 103.13(8)
C1 B1 C11 121.69(16)
C1 B1 C4 101.79(14)
C11 B1 C4 114.70(15)
C1 B1 O1 104.85(13)
C11 B1 O1 107.21(14)
C4 B1 O1 105.12(14)
C1 B2 O2 106.51(14)
C1 B2 C41 122.52(16)
O2 B2 C41 100.48(13)
C1 B2 C31 108.27(15)
O2 B2 C31 109.08(14)
C41 B2 C31 109.17(15)
C6 O2 B2 123.53(14)
C6 O1 B1 121.70(14)
C2 C1 B2 122.43(15)
C2 C1 B1 102.83(14)
B2 C1 B1 110.85(14)
C2 C1 H1 106.6
B2 C1 H1 106.6
B1 C1 H1 106.6
C3 C2 C1 110.16(15)
C3 C2 H2A 109.6
C1 C2 H2A 109.6
C3 C2 H2B 109.6
C1 C2 H2B 109.6
H2A C2 H2B 108.1
C5 C3 C4 114.05(16)
C5 C3 C2 112.88(16)
C4 C3 C2 104.06(15)
C5 C3 H3 108.5
C4 C3 H3 108.5
C2 C3 H3 108.5
C21 C4 C3 120.70(16)
C21 C4 B1 117.88(15)
C3 C4 B1 102.28(14)
C21 C4 H4 104.8
C3 C4 H4 104.8
B1 C4 H4 104.8
C3 C5 H5A 109.5
C3 C5 H5B 109.5
H5A C5 H5B 109.5
C3 C5 H5C 109.5
H5A C5 H5C 109.5
H5B C5 H5C 109.5
O1 C6 O2 128.02(16)
O1 C6 P1 119.32(13)
O2 C6 P1 112.65(12)
C52 C51 C53 107.19(15)
C52 C51 C54 110.37(16)
C53 C51 C54 107.36(16)
C52 C51 P1 108.66(13)
C53 C51 P1 112.89(12)
C54 C51 P1 110.32(13)
C51 C52 H52A 109.5
C51 C52 H52B 109.5
H52A C52 H52B 109.5
C51 C52 H52C 109.5
H52A C52 H52C 109.5
H52B C52 H52C 109.5
C51 C53 H53A 109.5
C51 C53 H53B 109.5
H53A C53 H53B 109.5
C51 C53 H53C 109.5
H53A C53 H53C 109.5
H53B C53 H53C 109.5
C51 C54 H54A 109.5
C51 C54 H54B 109.5
H54A C54 H54B 109.5
C51 C54 H54C 109.5
H54A C54 H54C 109.5
H54B C54 H54C 109.5
C58 C55 C57 110.16(16)
C58 C55 C56 106.50(16)
C57 C55 C56 108.13(15)
C58 C55 P1 109.95(13)
C57 C55 P1 110.89(13)
C56 C55 P1 111.10(13)
C55 C56 H56A 109.5
C55 C56 H56B 109.5
H56A C56 H56B 109.5
C55 C56 H56C 109.5
H56A C56 H56C 109.5
H56B C56 H56C 109.5
C55 C57 H57A 109.5
C55 C57 H57B 109.5
H57A C57 H57B 109.5
C55 C57 H57C 109.5
H57A C57 H57C 109.5
H57B C57 H57C 109.5
C55 C58 H58A 109.5
C55 C58 H58B 109.5
H58A C58 H58B 109.5
C55 C58 H58C 109.5
H58A C58 H58C 109.5
H58B C58 H58C 109.5
C61 C59 C62 108.28(15)
C61 C59 C60 107.10(16)
C62 C59 C60 108.05(16)
C61 C59 P1 110.14(13)
C62 C59 P1 110.30(13)
C60 C59 P1 112.80(13)
C59 C60 H60A 109.5
C59 C60 H60B 109.5
H60A C60 H60B 109.5
C59 C60 H60C 109.5
H60A C60 H60C 109.5
H60B C60 H60C 109.5
C59 C61 H61A 109.5
C59 C61 H61B 109.5
H61A C61 H61B 109.5
C59 C61 H61C 109.5
H61A C61 H61C 109.5
H61B C61 H61C 109.5
C59 C62 H62A 109.5
C59 C62 H62B 109.5
H62A C62 H62B 109.5
C59 C62 H62C 109.5
H62A C62 H62C 109.5
H62B C62 H62C 109.5
C16 C11 C12 113.16(17)
C16 C11 B1 127.60(17)
C12 C11 B1 119.19(16)
F12 C12 C13 115.27(17)
F12 C12 C11 120.14(17)
C13 C12 C11 124.59(19)
F13 C13 C14 120.24(18)
F13 C13 C12 120.40(19)
C14 C13 C12 119.36(19)
F14 C14 C15 120.7(2)
F14 C14 C13 120.1(2)
C15 C14 C13 119.23(18)
F15 C15 C14 119.95(18)
F15 C15 C16 120.50(19)
C14 C15 C16 119.54(19)
F16 C16 C11 120.70(17)
F16 C16 C15 115.22(18)
C11 C16 C15 124.07(19)
C26 C21 C22 113.49(18)
C26 C21 C4 127.40(17)
C22 C21 C4 118.98(17)
F22 C22 C23 116.82(18)
F22 C22 C21 119.32(19)
C23 C22 C21 123.9(2)
F23 C23 C22 120.2(2)
F23 C23 C24 119.7(2)
C22 C23 C24 120.14(19)
F24 C24 C25 120.4(2)
F24 C24 C23 121.14(19)
C25 C24 C23 118.5(2)
F25 C25 C24 120.03(19)
F25 C25 C26 120.04(18)
C24 C25 C26 119.9(2)
F26 C26 C25 115.73(17)
F26 C26 C21 120.22(17)
C25 C26 C21 124.05(18)
C32 C31 C36 113.31(17)
C32 C31 B2 128.87(16)
C36 C31 B2 117.27(16)
F32 C32 C33 115.11(16)
F32 C32 C31 120.37(16)
C33 C32 C31 124.41(17)
F33 C33 C34 119.64(17)
F33 C33 C32 121.09(17)
C34 C33 C32 119.18(18)
F34 C34 C35 120.73(17)
F34 C34 C33 119.96(18)
C35 C34 C33 119.28(17)
F35 C35 C34 120.22(17)
F35 C35 C36 120.47(18)
C34 C35 C36 119.29(17)
F36 C36 C35 115.87(16)
F36 C36 C31 119.54(16)
C35 C36 C31 124.52(18)
C46 C41 C42 113.41(17)
C46 C41 B2 126.49(17)
C42 C41 B2 120.05(16)
F42 C42 C43 115.62(17)
F42 C42 C41 119.63(16)
C43 C42 C41 124.75(18)
F43 C43 C42 120.77(18)
F43 C43 C44 120.12(18)
C42 C43 C44 119.10(19)
F44 C44 C45 120.8(2)
F44 C44 C43 120.2(2)
C45 C44 C43 119.04(19)
F45 C45 C44 119.63(19)
F45 C45 C46 120.4(2)
C44 C45 C46 119.95(19)
F46 C46 C45 115.71(18)
F46 C46 C41 120.57(17)
C45 C46 C41 123.70(19)
Cl2 C71 Cl1 112.33(16)
Cl2 C71 H71A 109.1
Cl1 C71 H71A 109.1
Cl2 C71 H71B 109.1
Cl1 C71 H71B 109.1
H71A C71 H71B 107.9
Cl3 C72 Cl4 112.5(3)
Cl3 C72 H72A 109.1
Cl4 C72 H72A 109.1
Cl3 C72 H72B 109.1
Cl4 C72 H72B 109.1
H72A C72 H72B 107.8
Cl3A C72A Cl4A 106.1(13)
Cl3A C72A H72C 110.5
Cl4A C72A H72C 110.5
Cl3A C72A H72D 110.5
Cl4A C72A H72D 110.5
H72C C72A H72D 108.7

loop_
_geom_bond_atom_site_label_1
_geom_bond_atom_site_label_2
_geom_bond_distance
P1 C51 1.8900(19)
P1 C59 1.890(2)
P1 C55 1.8938(19)
P1 C6 1.9048(18)
B1 C1 1.620(3)
B1 C11 1.628(3)
B1 C4 1.631(3)
B1 O1 1.657(2)
B2 C1 1.604(3)
B2 O2 1.636(2)
B2 C41 1.639(3)
B2 C31 1.648(3)
O2 C6 1.258(2)
O1 C6 1.255(2)
C1 C2 1.566(3)
C1 H1 1.0
C2 C3 1.555(3)
C2 H2A 0.99
C2 H2B 0.99
C3 C5 1.523(3)
C3 C4 1.543(3)
C3 H3 1.0
C4 C21 1.507(3)
C4 H4 1.0
C5 H5A 0.98
C5 H5B 0.98
C5 H5C 0.98
C51 C52 1.540(3)
C51 C53 1.540(3)
C51 C54 1.546(3)
C52 H52A 0.98
C52 H52B 0.98
C52 H52C 0.98
C53 H53A 0.98
C53 H53B 0.98
C53 H53C 0.98
C54 H54A 0.98
C54 H54B 0.98
C54 H54C 0.98
C55 C58 1.542(3)
C55 C57 1.544(3)
C55 C56 1.545(3)
C56 H56A 0.98
C56 H56B 0.98
C56 H56C 0.98
C57 H57A 0.98
C57 H57B 0.98
C57 H57C 0.98
C58 H58A 0.98
C58 H58B 0.98
C58 H58C 0.98
C59 C61 1.538(3)
C59 C62 1.543(3)
C59 C60 1.546(3)
C60 H60A 0.98
C60 H60B 0.98
C60 H60C 0.98
C61 H61A 0.98
C61 H61B 0.98
C61 H61C 0.98
C62 H62A 0.98
C62 H62B 0.98
C62 H62C 0.98
C11 C16 1.387(3)
C11 C12 1.394(3)
C12 F12 1.353(2)
C12 C13 1.378(3)
C13 F13 1.352(2)
C13 C14 1.372(3)
C14 F14 1.346(2)
C14 C15 1.370(3)
C15 F15 1.341(2)
C15 C16 1.390(3)
C16 F16 1.349(2)
C21 C26 1.389(3)
C21 C22 1.401(3)
C22 F22 1.351(2)
C22 C23 1.373(3)
C23 F23 1.344(2)
C23 C24 1.379(3)
C24 F24 1.343(2)
C24 C25 1.377(3)
C25 F25 1.346(2)
C25 C26 1.381(3)
C26 F26 1.355(2)
C31 C32 1.390(3)
C31 C36 1.390(3)
C32 F32 1.357(2)
C32 C33 1.384(3)
C33 F33 1.342(2)
C33 C34 1.380(3)
C34 F34 1.345(2)
C34 C35 1.374(3)
C35 F35 1.350(2)
C35 C36 1.383(3)
C36 F36 1.358(2)
C41 C46 1.390(3)
C41 C42 1.394(3)
C42 F42 1.353(2)
C42 C43 1.379(3)
C43 F43 1.344(2)
C43 C44 1.379(3)
C44 F44 1.341(2)
C44 C45 1.375(3)
C45 F45 1.347(2)
C45 C46 1.387(3)
C46 F46 1.347(2)
C71 Cl2 1.752(3)
C71 Cl1 1.757(3)
C71 H71A 0.99
C71 H71B 0.99
C72 Cl3 1.745(5)
C72 Cl4 1.772(6)
C72 H72A 0.99
C72 H72B 0.99
C72A Cl3A 1.737(15)
C72A Cl4A 1.758(16)
C72A H72C 0.99
C72A H72D 0.99

loop_
_geom_torsion_atom_site_label_1
_geom_torsion_atom_site_label_2
_geom_torsion_atom_site_label_3
_geom_torsion_atom_site_label_4
_geom_torsion
C1 B2 O2 C6 -17.0(2)
C41 B2 O2 C6 -145.69(16)
C31 B2 O2 C6 99.64(18)
C1 B1 O1 C6 29.6(2)
C11 B1 O1 C6 -101.02(18)
C4 B1 O1 C6 136.51(16)
O2 B2 C1 C2 -73.3(2)
C41 B2 C1 C2 41.2(3)
C31 B2 C1 C2 169.53(15)
O2 B2 C1 B1 48.28(18)
C41 B2 C1 B1 162.73(16)
C31 B2 C1 B1 -68.91(18)
C11 B1 C1 C2 -159.43(16)
C4 B1 C1 C2 -30.34(17)
O1 B1 C1 C2 78.99(15)
C11 B1 C1 B2 68.1(2)
C4 B1 C1 B2 -162.82(14)
O1 B1 C1 B2 -53.48(18)
B2 C1 C2 C3 132.77(17)
B1 C1 C2 C3 7.52(18)
C1 C2 C3 C5 144.11(16)
C1 C2 C3 C4 19.93(19)
C5 C3 C4 C21 64.7(2)
C2 C3 C4 C21 -171.92(15)
C5 C3 C4 B1 -162.02(16)
C2 C3 C4 B1 -38.61(17)
C1 B1 C4 C21 178.16(15)
C11 B1 C4 C21 -48.5(2)
O1 B1 C4 C21 69.03(19)
C1 B1 C4 C3 43.22(17)
C11 B1 C4 C3 176.59(15)
O1 B1 C4 C3 -65.91(16)
B1 O1 C6 O2 3.0(3)
B1 O1 C6 P1 -175.30(11)
B2 O2 C6 O1 -10.4(3)
B2 O2 C6 P1 168.03(12)
C59 P1 C51 C52 -46.82(15)
C55 P1 C51 C52 -175.37(12)
C6 P1 C51 C52 72.13(14)
C59 P1 C51 C53 -165.59(13)
C55 P1 C51 C53 65.86(15)
C6 P1 C51 C53 -46.64(15)
C59 P1 C51 C54 74.30(16)
C55 P1 C51 C54 -54.25(16)
C6 P1 C51 C54 -166.75(13)
C51 P1 C55 C58 -157.31(13)
C59 P1 C55 C58 74.06(15)
C6 P1 C55 C58 -42.72(15)
C51 P1 C55 C57 80.61(15)
C59 P1 C55 C57 -48.02(15)
C6 P1 C55 C57 -164.80(13)
C51 P1 C55 C56 -39.67(15)
C59 P1 C55 C56 -168.30(13)
C6 P1 C55 C56 74.92(14)
C51 P1 C59 C61 -166.45(12)
C55 P1 C59 C61 -37.67(15)
C6 P1 C59 C61 75.80(14)
C51 P1 C59 C62 -46.98(15)
C55 P1 C59 C62 81.80(15)
C6 P1 C59 C62 -164.73(13)
C51 P1 C59 C60 73.95(15)
C55 P1 C59 C60 -157.27(13)
C6 P1 C59 C60 -43.80(15)
C1 B1 C11 C16 -137.0(2)
C4 B1 C11 C16 99.8(2)
O1 B1 C11 C16 -16.5(2)
C1 B1 C11 C12 45.9(2)
C4 B1 C11 C12 -77.3(2)
O1 B1 C11 C12 166.37(15)
C16 C11 C12 F12 -178.79(16)
B1 C11 C12 F12 -1.3(3)
C16 C11 C12 C13 0.6(3)
B1 C11 C12 C13 178.15(18)
F12 C12 C13 F13 -1.9(3)
C11 C12 C13 F13 178.61(17)
F12 C12 C13 C14 178.84(18)
C11 C12 C13 C14 -0.6(3)
F13 C13 C14 F14 1.5(3)
C12 C13 C14 F14 -179.26(18)
F13 C13 C14 C15 -177.84(19)
C12 C13 C14 C15 1.4(3)
F14 C14 C15 F15 -1.6(3)
C13 C14 C15 F15 177.72(19)
F14 C14 C15 C16 178.42(19)
C13 C14 C15 C16 -2.2(3)
C12 C11 C16 F16 179.58(17)
B1 C11 C16 F16 2.3(3)
C12 C11 C16 C15 -1.5(3)
B1 C11 C16 C15 -178.80(19)
F15 C15 C16 F16 1.4(3)
C14 C15 C16 F16 -178.65(18)
F15 C15 C16 C11 -177.53(18)
C14 C15 C16 C11 2.4(3)
C3 C4 C21 C26 31.1(3)
B1 C4 C21 C26 -95.4(2)
C3 C4 C21 C22 -153.26(17)
B1 C4 C21 C22 80.3(2)
C26 C21 C22 F22 -176.74(17)
C4 C21 C22 F22 7.0(3)
C26 C21 C22 C23 2.5(3)
C4 C21 C22 C23 -173.78(19)
F22 C22 C23 F23 -2.2(3)
C21 C22 C23 F23 178.60(19)
F22 C22 C23 C24 178.10(19)
C21 C22 C23 C24 -1.1(3)
F23 C23 C24 F24 0.0(3)
C22 C23 C24 F24 179.72(19)
F23 C23 C24 C25 179.52(19)
C22 C23 C24 C25 -0.7(3)
F24 C24 C25 F25 0.2(3)
C23 C24 C25 F25 -179.30(19)
F24 C24 C25 C26 -179.40(18)
C23 C24 C25 C26 1.1(3)
F25 C25 C26 F26 1.4(3)
C24 C25 C26 F26 -178.94(18)
F25 C25 C26 C21 -179.16(18)
C24 C25 C26 C21 0.5(3)
C22 C21 C26 F26 177.26(16)
C4 C21 C26 F26 -6.9(3)
C22 C21 C26 C25 -2.1(3)
C4 C21 C26 C25 173.73(18)
C1 B2 C31 C32 99.9(2)
O2 B2 C31 C32 -15.6(2)
C41 B2 C31 C32 -124.55(19)
C1 B2 C31 C36 -71.0(2)
O2 B2 C31 C36 173.52(15)
C41 B2 C31 C36 64.6(2)
C36 C31 C32 F32 177.18(16)
B2 C31 C32 F32 6.1(3)
C36 C31 C32 C33 1.3(3)
B2 C31 C32 C33 -169.78(18)
F32 C32 C33 F33 0.1(3)
C31 C32 C33 F33 176.09(17)
F32 C32 C33 C34 -176.47(16)
C31 C32 C33 C34 -0.4(3)
F33 C33 C34 F34 0.6(3)
C32 C33 C34 F34 177.15(17)
F33 C33 C34 C35 -177.20(17)
C32 C33 C34 C35 -0.6(3)
F34 C34 C35 F35 1.1(3)
C33 C34 C35 F35 178.90(17)
F34 C34 C35 C36 -177.12(17)
C33 C34 C35 C36 0.6(3)
F35 C35 C36 F36 -0.9(3)
C34 C35 C36 F36 177.39(16)
F35 C35 C36 C31 -177.86(17)
C34 C35 C36 C31 0.4(3)
C32 C31 C36 F36 -178.22(16)
B2 C31 C36 F36 -6.0(2)
C32 C31 C36 C35 -1.3(3)
B2 C31 C36 C35 170.91(17)
C1 B2 C41 C46 15.0(3)
O2 B2 C41 C46 132.46(19)
C31 B2 C41 C46 -112.9(2)
C1 B2 C41 C42 -167.85(17)
O2 B2 C41 C42 -50.4(2)
C31 B2 C41 C42 64.2(2)
C46 C41 C42 F42 176.94(17)
B2 C41 C42 F42 -0.5(3)
C46 C41 C42 C43 -3.1(3)
B2 C41 C42 C43 179.47(18)
F42 C42 C43 F43 0.9(3)
C41 C42 C43 F43 -179.10(18)
F42 C42 C43 C44 -177.72(19)
C41 C42 C43 C44 2.3(3)
F43 C43 C44 F44 0.0(3)
C42 C43 C44 F44 178.6(2)
F43 C43 C44 C45 -178.8(2)
C42 C43 C44 C45 -0.1(3)
F44 C44 C45 F45 0.2(4)
C43 C44 C45 F45 179.0(2)
F44 C44 C45 C46 -179.7(2)
C43 C44 C45 C46 -0.9(4)
F45 C45 C46 F46 -1.8(3)
C44 C45 C46 F46 178.1(2)
F45 C45 C46 C41 -180.0(2)
C44 C45 C46 C41 -0.1(4)
C42 C41 C46 F46 -176.18(18)
B2 C41 C46 F46 1.1(3)
C42 C41 C46 C45 1.9(3)
B2 C41 C46 C45 179.2(2)
